data_2228291
loop_
_publ_author_name
'Shi, Hao'

_publ_section_title
;
 9-(2,4-Dichlorophenyl)-3,3,6,6-tetramethyl-3,4,5,6-tetrahydro-9<i>H</i>-xanthene-1,8(2<i>H</i>,7<i>H</i>)-dione
;
_journal_coeditor_code DN2622
_journal_issue 12
_journal_name_full 'Acta Crystallographica Section E'
_journal_page_first o3200
_journal_paper_doi 10.1107/S1600536810046702
_journal_volume 66
_journal_year 2010
_chemical_formula_iupac 'C23 H24 Cl2 O3'
_chemical_formula_moiety 'C23 H24 Cl2 O3'
_chemical_formula_sum 'C23 H24 Cl2 O3'
_chemical_formula_weight 419.32
_chemical_name_systematic
;
9-(2,4-Dichlorophenyl)-3,3,6,6-tetramethyl-3,4,5,6-tetrahydro-9<i>H</i>-
xanthene-1,8(2<i>H</i>,7<i>H</i>)-dione
;
_space_group_IT_number 14
_symmetry_cell_setting monoclinic
_symmetry_space_group_name_Hall '-P 2ybc'
_symmetry_space_group_name_H-M 'P 1 21/c 1'
_atom_sites_solution_hydrogens geom
_atom_sites_solution_primary direct
_atom_sites_solution_secondary difmap
_audit_creation_method SHELXL-97
_cell_angle_alpha 90.00
_cell_angle_beta 111.873(2)
_cell_angle_gamma 90.00
_cell_formula_units_Z 4
_cell_length_a 9.8154(10)
_cell_length_b 19.833(2)
_cell_length_c 11.4441(11)
_cell_measurement_reflns_used 3489
_cell_measurement_temperature 296(2)
_cell_measurement_theta_max 27.13
_cell_measurement_theta_min 2.18
_cell_volume 2067.4(4)
_computing_cell_refinement 'SAINT (Bruker, 1997)'
_computing_data_collection 'SMART (Bruker, 1997)'
_computing_data_reduction 'SAINT (Bruker, 1997)'
_computing_molecular_graphics 'ORTEP-3 (Farrugia, 1997)'
_computing_publication_material 'SHELXTL (Sheldrick, 2008)'
_computing_structure_refinement 'SHELXL97 (Sheldrick, 2008)'
_computing_structure_solution 'SHELXS97 (Sheldrick, 2008)'
_diffrn_ambient_temperature 296(2)
_diffrn_measured_fraction_theta_full 0.975
_diffrn_measured_fraction_theta_max 0.975
_diffrn_measurement_device_type 'Bruker APEX CCD'
_diffrn_measurement_method \w
_diffrn_radiation_monochromator graphite
_diffrn_radiation_source 'fine-focus sealed tube'
_diffrn_radiation_type MoK\a
_diffrn_radiation_wavelength 0.71073
_diffrn_reflns_av_R_equivalents 0.0274
_diffrn_reflns_av_sigmaI/netI 0.0364
_diffrn_reflns_limit_h_max 11
_diffrn_reflns_limit_h_min -13
_diffrn_reflns_limit_k_max 26
_diffrn_reflns_limit_k_min -25
_diffrn_reflns_limit_l_max 14
_diffrn_reflns_limit_l_min -13
_diffrn_reflns_number 13137
_diffrn_reflns_theta_full 28.20
_diffrn_reflns_theta_max 28.20
_diffrn_reflns_theta_min 2.05
_exptl_absorpt_coefficient_mu 0.335
_exptl_absorpt_correction_T_max 0.9672
_exptl_absorpt_correction_T_min 0.9360
_exptl_absorpt_correction_type multi-scan
_exptl_absorpt_process_details '(SADABS; Bruker, 1997)'
_exptl_crystal_colour colorless
_exptl_crystal_density_diffrn 1.347
_exptl_crystal_density_method 'not measured'
_exptl_crystal_description prism
_exptl_crystal_F_000 880
_exptl_crystal_size_max 0.20
_exptl_crystal_size_mid 0.10
_exptl_crystal_size_min 0.10
_refine_diff_density_max 0.362
_refine_diff_density_min -0.554
_refine_ls_extinction_method none
_refine_ls_goodness_of_fit_ref 1.018
_refine_ls_hydrogen_treatment constr
_refine_ls_matrix_type full
_refine_ls_number_parameters 257
_refine_ls_number_reflns 4961
_refine_ls_number_restraints 0
_refine_ls_restrained_S_all 1.018
_refine_ls_R_factor_all 0.0740
_refine_ls_R_factor_gt 0.0452
_refine_ls_shift/su_max 0.000
_refine_ls_shift/su_mean 0.000
_refine_ls_structure_factor_coef Fsqd
_refine_ls_weighting_details 'calc w=1/[\s^2^(Fo^2^)+(0.0573P)^2^+0.4531P] where P=(Fo^2^+2Fc^2^)/3'
_refine_ls_weighting_scheme calc
_refine_ls_wR_factor_gt 0.1087
_refine_ls_wR_factor_ref 0.1235
_reflns_number_gt 3331
_reflns_number_total 4961
_reflns_threshold_expression I>2\s(I)
_cod_data_source_file dn2622.cif
_cod_data_source_block I
_cod_original_sg_symbol_H-M 'P 21/c'
_cod_database_code 2228291
_cod_database_fobs_code 2228291

loop_
_symmetry_equiv_pos_as_xyz
'x, y, z'
'-x, y+1/2, -z+1/2'
'-x, -y, -z'
'x, -y-1/2, z-1/2'

loop_
_atom_site_type_symbol
_atom_site_label
_atom_site_fract_x
_atom_site_fract_y
_atom_site_fract_z
_atom_site_U_iso_or_equiv
_atom_site_adp_type
_atom_site_calc_flag
_atom_site_refinement_flags
_atom_site_occupancy
_atom_site_disorder_assembly
_atom_site_disorder_group
Cl Cl1 0.48123(7) 0.49352(3) 0.81227(5) 0.05835(18) Uani d . 1 . .
Cl Cl2 0.17633(9) 0.68975(4) 0.92235(7) 0.0867(3) Uani d . 1 . .
O O1 0.37359(14) 0.63325(7) 0.31501(11) 0.0429(3) Uani d . 1 . .
O O2 0.69826(15) 0.60451(8) 0.73455(13) 0.0535(4) Uani d . 1 . .
O O3 0.19747(16) 0.47392(7) 0.52949(13) 0.0495(4) Uani d . 1 . .
C C1 0.6678(2) 0.63036(10) 0.63116(18) 0.0396(4) Uani d . 1 . .
C C2 0.7753(2) 0.67506(10) 0.60270(19) 0.0437(5) Uani d . 1 . .
H H2A 0.8411 0.6468 0.5785 0.052 Uiso calc R 1 . .
H H2B 0.8341 0.6986 0.6793 0.052 Uiso calc R 1 . .
C C3 0.7073(2) 0.72708(10) 0.49949(18) 0.0399(4) Uani d . 1 . .
C C4 0.6005(2) 0.68988(11) 0.38461(18) 0.0447(5) Uani d . 1 . .
H H4A 0.5426 0.7227 0.3233 0.054 Uiso calc R 1 . .
H H4B 0.6561 0.6637 0.3461 0.054 Uiso calc R 1 . .
C C5 0.1471(2) 0.57908(11) 0.20690(17) 0.0450(5) Uani d . 1 . .
H H5A 0.1701 0.5446 0.1569 0.054 Uiso calc R 1 . .
H H5B 0.1296 0.6209 0.1598 0.054 Uiso calc R 1 . .
C C6 0.0085(2) 0.55903(10) 0.22869(18) 0.0409(4) Uani d . 1 . .
C C7 0.0469(2) 0.49772(10) 0.31638(19) 0.0426(4) Uani d . 1 . .
H H7A -0.0365 0.4871 0.3390 0.051 Uiso calc R 1 . .
H H7B 0.0636 0.4594 0.2708 0.051 Uiso calc R 1 . .
C C8 0.1799(2) 0.50728(9) 0.43512(18) 0.0369(4) Uani d . 1 . .
C C9 0.42019(19) 0.56963(9) 0.55622(16) 0.0336(4) Uani d . 1 . .
H H9 0.4699 0.5268 0.5881 0.040 Uiso calc R 1 . .
C C10 0.52669(18) 0.61624(9) 0.52976(16) 0.0345(4) Uani d . 1 . .
C C11 0.50031(19) 0.64432(9) 0.41722(17) 0.0368(4) Uani d . 1 . .
C C12 0.27441(19) 0.58782(9) 0.32733(17) 0.0363(4) Uani d . 1 . .
C C13 0.29182(19) 0.55638(9) 0.43501(17) 0.0342(4) Uani d . 1 . .
C C14 -0.0441(2) 0.61645(11) 0.2899(2) 0.0544(6) Uani d . 1 . .
H H14A 0.0286 0.6256 0.3717 0.082 Uiso calc R 1 . .
H H14B -0.1346 0.6038 0.2980 0.082 Uiso calc R 1 . .
H H14C -0.0595 0.6561 0.2385 0.082 Uiso calc R 1 . .
C C15 -0.1116(2) 0.54084(13) 0.1031(2) 0.0561(6) Uani d . 1 . .
H H15A -0.1238 0.5771 0.0444 0.084 Uiso calc R 1 . .
H H15B -0.2022 0.5335 0.1151 0.084 Uiso calc R 1 . .
H H15C -0.0845 0.5005 0.0707 0.084 Uiso calc R 1 . .
C C16 0.6252(2) 0.78085(11) 0.5432(2) 0.0560(6) Uani d . 1 . .
H H16A 0.5859 0.8140 0.4782 0.084 Uiso calc R 1 . .
H H16B 0.6917 0.8021 0.6181 0.084 Uiso calc R 1 . .
H H16C 0.5465 0.7601 0.5608 0.084 Uiso calc R 1 . .
C C17 0.8269(2) 0.76069(11) 0.4648(2) 0.0512(5) Uani d . 1 . .
H H17A 0.8768 0.7272 0.4351 0.077 Uiso calc R 1 . .
H H17B 0.8958 0.7826 0.5377 0.077 Uiso calc R 1 . .
H H17C 0.7833 0.7935 0.3998 0.077 Uiso calc R 1 . .
C C18 0.36693(19) 0.59939(9) 0.65453(16) 0.0342(4) Uani d . 1 . .
C C19 0.3866(2) 0.56903(10) 0.76900(17) 0.0384(4) Uani d . 1 . .
C C20 0.3308(2) 0.59704(11) 0.85255(18) 0.0453(5) Uani d . 1 . .
H H20 0.3460 0.5763 0.9293 0.054 Uiso calc R 1 . .
C C21 0.2526(2) 0.65597(11) 0.8201(2) 0.0492(5) Uani d . 1 . .
C C22 0.2324(2) 0.68823(11) 0.7101(2) 0.0521(5) Uani d . 1 . .
H H22 0.1810 0.7287 0.6903 0.063 Uiso calc R 1 . .
C C23 0.2899(2) 0.65966(10) 0.62823(19) 0.0441(5) Uani d . 1 . .
H H23 0.2765 0.6816 0.5529 0.053 Uiso calc R 1 . .

loop_
_atom_site_aniso_label
_atom_site_aniso_U_11
_atom_site_aniso_U_22
_atom_site_aniso_U_33
_atom_site_aniso_U_12
_atom_site_aniso_U_13
_atom_site_aniso_U_23
Cl1 0.0722(4) 0.0568(3) 0.0467(3) 0.0159(3) 0.0229(3) 0.0185(2)
Cl2 0.1098(6) 0.0919(5) 0.0885(5) -0.0067(4) 0.0717(5) -0.0323(4)
O1 0.0408(7) 0.0571(8) 0.0295(7) -0.0146(6) 0.0117(6) 0.0025(6)
O2 0.0466(8) 0.0693(10) 0.0385(8) -0.0043(7) 0.0090(6) 0.0099(7)
O3 0.0550(8) 0.0487(8) 0.0469(9) -0.0060(7) 0.0217(7) 0.0081(7)
C1 0.0378(10) 0.0441(11) 0.0370(10) 0.0025(8) 0.0139(8) -0.0023(8)
C2 0.0358(10) 0.0477(11) 0.0460(12) -0.0039(8) 0.0136(9) -0.0014(9)
C3 0.0368(9) 0.0430(10) 0.0417(11) -0.0042(8) 0.0165(8) -0.0025(8)
C4 0.0445(11) 0.0556(12) 0.0362(10) -0.0118(9) 0.0178(9) 0.0004(9)
C5 0.0427(11) 0.0608(13) 0.0305(10) -0.0103(9) 0.0125(8) -0.0009(9)
C6 0.0366(9) 0.0465(11) 0.0399(10) -0.0028(8) 0.0145(8) 0.0024(8)
C7 0.0381(10) 0.0425(11) 0.0492(12) -0.0048(8) 0.0187(9) 0.0006(9)
C8 0.0402(10) 0.0335(9) 0.0424(11) 0.0010(8) 0.0215(8) -0.0003(8)
C9 0.0362(9) 0.0351(9) 0.0323(9) 0.0024(7) 0.0160(8) 0.0009(7)
C10 0.0331(9) 0.0401(10) 0.0320(9) 0.0000(7) 0.0143(8) -0.0012(7)
C11 0.0340(9) 0.0450(10) 0.0324(9) -0.0049(8) 0.0136(8) -0.0034(8)
C12 0.0358(9) 0.0415(10) 0.0352(10) -0.0054(8) 0.0174(8) -0.0026(8)
C13 0.0352(9) 0.0366(9) 0.0341(9) 0.0000(7) 0.0167(8) -0.0017(7)
C14 0.0524(12) 0.0540(13) 0.0575(14) 0.0137(10) 0.0210(11) 0.0055(10)
C15 0.0432(11) 0.0692(15) 0.0485(13) -0.0118(11) 0.0084(10) 0.0017(11)
C16 0.0478(12) 0.0498(12) 0.0728(16) -0.0003(10) 0.0252(11) -0.0086(11)
C17 0.0466(11) 0.0529(12) 0.0578(14) -0.0114(10) 0.0236(10) -0.0036(10)
C18 0.0356(9) 0.0382(10) 0.0303(9) -0.0028(7) 0.0139(7) -0.0010(7)
C19 0.0401(10) 0.0422(10) 0.0318(9) -0.0035(8) 0.0120(8) 0.0005(8)
C20 0.0506(11) 0.0550(12) 0.0338(10) -0.0132(10) 0.0198(9) -0.0049(9)
C21 0.0542(12) 0.0544(13) 0.0502(13) -0.0108(10) 0.0322(11) -0.0170(10)
C22 0.0553(12) 0.0459(12) 0.0600(14) 0.0058(10) 0.0270(11) -0.0067(10)
C23 0.0521(11) 0.0431(11) 0.0396(11) 0.0056(9) 0.0202(9) 0.0033(8)

loop_
_atom_type_symbol
_atom_type_description
_atom_type_scat_dispersion_real
_atom_type_scat_dispersion_imag
_atom_type_scat_source
C C 0.0033 0.0016 'International Tables Vol C Tables 4.2.6.8 and 6.1.1.4'
H H 0.0000 0.0000 'International Tables Vol C Tables 4.2.6.8 and 6.1.1.4'
O O 0.0106 0.0060 'International Tables Vol C Tables 4.2.6.8 and 6.1.1.4'
Cl Cl 0.1484 0.1585 'International Tables Vol C Tables 4.2.6.8 and 6.1.1.4'

loop_
_geom_angle_atom_site_label_1
_geom_angle_atom_site_label_2
_geom_angle_atom_site_label_3
_geom_angle_site_symmetry_1
_geom_angle_site_symmetry_3
_geom_angle
_geom_angle_publ_flag
C11 O1 C12 . . 118.07(14) ?
O2 C1 C10 . . 120.39(18) ?
O2 C1 C2 . . 121.29(17) ?
C10 C1 C2 . . 118.28(17) ?
C1 C2 C3 . . 115.27(15) ?
C1 C2 H2A . . 108.5 ?
C3 C2 H2A . . 108.5 ?
C1 C2 H2B . . 108.5 ?
C3 C2 H2B . . 108.5 ?
H2A C2 H2B . . 107.5 ?
C2 C3 C17 . . 109.89(16) ?
C2 C3 C16 . . 110.57(17) ?
C17 C3 C16 . . 109.31(17) ?
C2 C3 C4 . . 107.56(16) ?
C17 C3 C4 . . 109.51(16) ?
C16 C3 C4 . . 109.97(16) ?
C11 C4 C3 . . 112.57(16) ?
C11 C4 H4A . . 109.1 ?
C3 C4 H4A . . 109.1 ?
C11 C4 H4B . . 109.1 ?
C3 C4 H4B . . 109.1 ?
H4A C4 H4B . . 107.8 ?
C12 C5 C6 . . 111.83(15) ?
C12 C5 H5A . . 109.2 ?
C6 C5 H5A . . 109.2 ?
C12 C5 H5B . . 109.2 ?
C6 C5 H5B . . 109.2 ?
H5A C5 H5B . . 107.9 ?
C15 C6 C14 . . 109.56(17) ?
C15 C6 C5 . . 109.34(16) ?
C14 C6 C5 . . 110.85(17) ?
C15 C6 C7 . . 110.20(17) ?
C14 C6 C7 . . 109.58(17) ?
C5 C6 C7 . . 107.28(16) ?
C8 C7 C6 . . 114.26(16) ?
C8 C7 H7A . . 108.7 ?
C6 C7 H7A . . 108.7 ?
C8 C7 H7B . . 108.7 ?
C6 C7 H7B . . 108.7 ?
H7A C7 H7B . . 107.6 ?
O3 C8 C13 . . 120.01(17) ?
O3 C8 C7 . . 121.26(17) ?
C13 C8 C7 . . 118.70(16) ?
C10 C9 C13 . . 109.02(14) ?
C10 C9 C18 . . 111.39(14) ?
C13 C9 C18 . . 110.31(14) ?
C10 C9 H9 . . 108.7 ?
C13 C9 H9 . . 108.7 ?
C18 C9 H9 . . 108.7 ?
C11 C10 C1 . . 118.05(17) ?
C11 C10 C9 . . 123.28(16) ?
C1 C10 C9 . . 118.66(16) ?
C10 C11 O1 . . 122.95(16) ?
C10 C11 C4 . . 126.02(16) ?
O1 C11 C4 . . 111.03(15) ?
C13 C12 O1 . . 123.39(16) ?
C13 C12 C5 . . 125.20(17) ?
O1 C12 C5 . . 111.40(15) ?
C12 C13 C8 . . 118.18(16) ?
C12 C13 C9 . . 122.91(16) ?
C8 C13 C9 . . 118.91(15) ?
C6 C14 H14A . . 109.5 ?
C6 C14 H14B . . 109.5 ?
H14A C14 H14B . . 109.5 ?
C6 C14 H14C . . 109.5 ?
H14A C14 H14C . . 109.5 ?
H14B C14 H14C . . 109.5 ?
C6 C15 H15A . . 109.5 ?
C6 C15 H15B . . 109.5 ?
H15A C15 H15B . . 109.5 ?
C6 C15 H15C . . 109.5 ?
H15A C15 H15C . . 109.5 ?
H15B C15 H15C . . 109.5 ?
C3 C16 H16A . . 109.5 ?
C3 C16 H16B . . 109.5 ?
H16A C16 H16B . . 109.5 ?
C3 C16 H16C . . 109.5 ?
H16A C16 H16C . . 109.5 ?
H16B C16 H16C . . 109.5 ?
C3 C17 H17A . . 109.5 ?
C3 C17 H17B . . 109.5 ?
H17A C17 H17B . . 109.5 ?
C3 C17 H17C . . 109.5 ?
H17A C17 H17C . . 109.5 ?
H17B C17 H17C . . 109.5 ?
C23 C18 C19 . . 116.87(17) ?
C23 C18 C9 . . 118.85(16) ?
C19 C18 C9 . . 124.25(16) ?
C20 C19 C18 . . 121.75(18) ?
C20 C19 Cl1 . . 117.22(15) ?
C18 C19 Cl1 . . 121.03(15) ?
C21 C20 C19 . . 118.76(19) ?
C21 C20 H20 . . 120.6 ?
C19 C20 H20 . . 120.6 ?
C22 C21 C20 . . 121.69(19) ?
C22 C21 Cl2 . . 119.39(18) ?
C20 C21 Cl2 . . 118.91(17) ?
C21 C22 C23 . . 118.6(2) ?
C21 C22 H22 . . 120.7 ?
C23 C22 H22 . . 120.7 ?
C22 C23 C18 . . 122.25(19) ?
C22 C23 H23 . . 118.9 ?
C18 C23 H23 . . 118.9 ?

loop_
_geom_bond_atom_site_label_1
_geom_bond_atom_site_label_2
_geom_bond_site_symmetry_2
_geom_bond_distance
_geom_bond_publ_flag
Cl1 C19 . 1.734(2) ?
Cl2 C21 . 1.741(2) ?
O1 C11 . 1.371(2) ?
O1 C12 . 1.372(2) ?
O2 C1 . 1.220(2) ?
O3 C8 . 1.223(2) ?
C1 C10 . 1.465(3) ?
C1 C2 . 1.504(3) ?
C2 C3 . 1.522(3) ?
C2 H2A . 0.9700 ?
C2 H2B . 0.9700 ?
C3 C17 . 1.526(3) ?
C3 C16 . 1.528(3) ?
C3 C4 . 1.531(3) ?
C4 C11 . 1.482(3) ?
C4 H4A . 0.9700 ?
C4 H4B . 0.9700 ?
C5 C12 . 1.486(3) ?
C5 C6 . 1.525(3) ?
C5 H5A . 0.9700 ?
C5 H5B . 0.9700 ?
C6 C15 . 1.524(3) ?
C6 C14 . 1.524(3) ?
C6 C7 . 1.531(3) ?
C7 C8 . 1.505(3) ?
C7 H7A . 0.9700 ?
C7 H7B . 0.9700 ?
C8 C13 . 1.468(2) ?
C9 C10 . 1.508(2) ?
C9 C13 . 1.509(2) ?
C9 C18 . 1.525(2) ?
C9 H9 . 0.9800 ?
C10 C11 . 1.337(2) ?
C12 C13 . 1.334(2) ?
C14 H14A . 0.9600 ?
C14 H14B . 0.9600 ?
C14 H14C . 0.9600 ?
C15 H15A . 0.9600 ?
C15 H15B . 0.9600 ?
C15 H15C . 0.9600 ?
C16 H16A . 0.9600 ?
C16 H16B . 0.9600 ?
C16 H16C . 0.9600 ?
C17 H17A . 0.9600 ?
C17 H17B . 0.9600 ?
C17 H17C . 0.9600 ?
C18 C23 . 1.386(3) ?
C18 C19 . 1.388(2) ?
C19 C20 . 1.384(3) ?
C20 C21 . 1.371(3) ?
C20 H20 . 0.9300 ?
C21 C22 . 1.360(3) ?
C22 C23 . 1.383(3) ?
C22 H22 . 0.9300 ?
C23 H23 . 0.9300 ?

loop_
_cod_related_entry_id
_cod_related_entry_database
_cod_related_entry_code
1 ChemSpider 958164
